data_4505061
loop_
_publ_author_name
'Lu, Ying'
'Xu, Yan'
'Wang, Enbo'
'L\"u, Jian'
'Hu, Changwen'
'Xu, Lin'

_publ_section_title
;
 Novel Two-Dimensional Network Constructed from Polyoxomolybdate Chains
 Linked through Copper&#x2212;Organonitrogen Coordination Polymer
 Chains:&#x2009; Hydrothermal Synthesis and Structure of
 [H2bpy][Cu(4,4&#x2018;-bpy)]2[HPCuMo11O39]
;
_journal_issue 1
_journal_name_full 'Crystal Growth &amp; Design'
_journal_page_first 257
_journal_paper_doi 10.1021/cg0498960
_journal_volume 5
_journal_year 2005
_chemical_formula_sum 'C30 H27 Cu3 Mo11 N6 O39 P'
_chemical_formula_weight 2372.50
_chemical_name_systematic
; 
 ? 
;
_space_group_IT_number 1
_symmetry_cell_setting triclinic
_symmetry_space_group_name_Hall 'P 1'
_symmetry_space_group_name_H-M 'P 1'
_atom_sites_solution_hydrogens geom
_atom_sites_solution_primary direct
_atom_sites_solution_secondary difmap
_audit_creation_method SHELXL-97
_cell_angle_alpha 96.91(3)
_cell_angle_beta 110.33(3)
_cell_angle_gamma 103.73(3)
_cell_formula_units_Z 1
_cell_length_a 10.781(2)
_cell_length_b 10.885(2)
_cell_length_c 12.781(3)
_cell_measurement_temperature 293(2)
_cell_volume 1332.0(6)
_computing_cell_refinement 'RAPID AUTO'
_computing_data_collection 'RAPID AUTO'
_computing_data_reduction 'RAPID AUTO'
_computing_structure_refinement 'SHELXL-97 (Sheldrick, 1997)'
_computing_structure_solution 'SHELXS-97 (Sheldrick, 1990)'
_diffrn_ambient_temperature 293(2)
_diffrn_measured_fraction_theta_full 0.981
_diffrn_measured_fraction_theta_max 0.981
_diffrn_measurement_device_type 'Rigaku R-AXIS RAPID IP diffractometer'
_diffrn_measurement_method 'Oscillation scans'
_diffrn_radiation_monochromator graphite
_diffrn_radiation_source 'fine-focus sealed tube'
_diffrn_radiation_type MoK\a
_diffrn_radiation_wavelength 0.71073
_diffrn_reflns_av_R_equivalents 0.0000
_diffrn_reflns_av_sigmaI/netI 0.0230
_diffrn_reflns_limit_h_max 13
_diffrn_reflns_limit_h_min -13
_diffrn_reflns_limit_k_max 14
_diffrn_reflns_limit_k_min -14
_diffrn_reflns_limit_l_max 16
_diffrn_reflns_limit_l_min -16
_diffrn_reflns_number 9582
_diffrn_reflns_theta_full 27.47
_diffrn_reflns_theta_max 27.47
_diffrn_reflns_theta_min 1.74
_exptl_absorpt_coefficient_mu 3.806
_exptl_absorpt_correction_T_max 0.671
_exptl_absorpt_correction_T_min 0.444
_exptl_crystal_colour red
_exptl_crystal_density_diffrn 2.956
_exptl_crystal_density_method 'not measured'
_exptl_crystal_description platelet
_exptl_crystal_F_000 1124
_exptl_crystal_size_max 0.225
_exptl_crystal_size_mid 0.180
_exptl_crystal_size_min 0.105
_refine_diff_density_max 2.071
_refine_diff_density_min -2.011
_refine_diff_density_rms 0.470
_refine_ls_abs_structure_details 'Flack H D (1983), Acta Cryst. A39, 876-881'
_refine_ls_abs_structure_Flack 0.71(2)
_refine_ls_extinction_method none
_refine_ls_goodness_of_fit_ref 1.077
_refine_ls_hydrogen_treatment mixed
_refine_ls_matrix_type full
_refine_ls_number_parameters 848
_refine_ls_number_reflns 9582
_refine_ls_number_restraints 478
_refine_ls_restrained_S_all 1.093
_refine_ls_R_factor_all 0.0643
_refine_ls_R_factor_gt 0.0580
_refine_ls_shift/su_max 0.010
_refine_ls_shift/su_mean 0.001
_refine_ls_structure_factor_coef Fsqd
_refine_ls_weighting_details 'calc w=1/[\s^2^(Fo^2^)+(0.1102P)^2^+14.7510P] where P=(Fo^2^+2Fc^2^)/3'
_refine_ls_weighting_scheme calc
_refine_ls_wR_factor_gt 0.1606
_refine_ls_wR_factor_ref 0.1714
_reflns_number_gt 8952
_reflns_number_total 9582
_reflns_threshold_expression >2sigma(I)
_cod_data_source_file cg0498960si20040322_073123.cif
_cod_data_source_block C30H27Cu3Mo11N6O39P
_cod_depositor_comments
;
The following automatic conversions were performed:

'_symmetry_cell_setting' value 'Triclinic' changed to 'triclinic'
according to /home/saulius/struct/CIF-dictionaries/cif_core.dic
dictionary named 'cif_core.dic' version 2.4.1 from 2010-06-29.

Automatic conversion script
Id: cif_fix_values 1715 2011-07-08 13:25:40Z adriana 
;
_cod_original_cell_volume 1332.0(5)
_cod_original_sg_symbol_H-M P1
_cod_database_code 4505061

loop_
_symmetry_equiv_pos_as_xyz
'x, y, z'

loop_
_atom_site_label
_atom_site_type_symbol
_atom_site_fract_x
_atom_site_fract_y
_atom_site_fract_z
_atom_site_U_iso_or_equiv
_atom_site_adp_type
_atom_site_occupancy
_atom_site_symmetry_multiplicity
_atom_site_calc_flag
_atom_site_refinement_flags
Mo1 Mo -0.40039(6) 0.59721(6) 0.27609(5) 0.01798(16) Uani 1 1 d .
Mo2 Mo -0.75989(6) 0.01998(6) -0.15590(5) 0.01678(16) Uani 1 1 d .
Mo3 Mo -0.46645(7) 0.02988(6) 0.08771(6) 0.02120(17) Uani 1 1 d .
Mo4 Mo -0.79792(7) 0.04268(6) 0.10937(6) 0.02808(19) Uani 1 1 d .
Mo5 Mo -0.36756(6) 0.58603(6) 0.00875(6) 0.01927(17) Uani 1 1 d .
Mo6 Mo -0.52883(6) 0.28334(7) -0.19863(5) 0.02292(17) Uani 1 1 d .
Mo7 Mo -0.64169(6) 0.33801(6) 0.31745(5) 0.02017(16) Uani 1 1 d .
Mo8 Mo -0.69617(7) 0.58841(6) 0.03235(6) 0.02061(17) Uani 1 1 d .
Mo9 Mo -0.85348(7) 0.31233(8) -0.19060(6) 0.0283(2) Uani 1 1 d .
Mo10 Mo -0.31747(7) 0.30612(8) 0.31840(6) 0.0285(2) Uani 1 1 d .
Mo11 Mo -0.24855(6) 0.31719(7) 0.06242(6) 0.02648(18) Uani 1 1 d .
Cu1 Cu -0.89386(10) 0.31531(12) 0.06065(9) 0.0323(3) Uani 1 1 d D
Cu2 Cu 0.03676(13) 0.34428(10) 0.37423(12) 0.0406(4) Uani 1 1 d .
Cu3 Cu 0.79915(15) 1.27661(13) 0.74499(16) 0.0558(5) Uani 1 1 d .
P1 P -0.5795(2) 0.3104(3) 0.0593(2) 0.0120(3) Uani 1 1 d .
O1 O -0.8457(7) 0.5103(7) 0.0581(6) 0.0432(16) Uani 1 1 d U
O2 O -0.8934(8) -0.0952(8) 0.1246(7) 0.0515(17) Uani 1 1 d U
O3 O -0.1875(7) 0.3201(7) 0.2265(6) 0.0422(16) Uani 1 1 d U
O4 O -0.3481(7) 0.1393(7) 0.0476(6) 0.0388(15) Uani 1 1 d U
O5 O -0.9197(7) 0.1431(6) 0.0534(6) 0.0361(14) Uani 1 1 d U
O6 O -1.0940(7) 0.3149(8) 0.0650(8) 0.0406(15) Uani 1 1 d U
O7 O -0.4520(9) 0.2493(8) 0.1112(8) 0.0090(11) Uani 0.50 1 d PU
O8 O -0.1876(7) 0.3078(6) 0.4375(6) 0.0382(15) Uani 1 1 d U
O9 O -0.9289(7) 0.2745(6) -0.0998(4) 0.0360(15) Uani 1 1 d DU
O10 O -0.8475(7) 0.1473(6) -0.1880(6) 0.0384(15) Uani 1 1 d U
O11 O -0.9684(6) 0.3154(6) -0.3149(5) 0.0289(14) Uani 1 1 d U
O12 O -0.7542(7) 0.4722(7) -0.1130(6) 0.0427(16) Uani 1 1 d U
O13 O -0.7415(8) 0.7200(7) 0.0074(7) 0.0439(16) Uani 1 1 d U
O14 O -0.4544(6) 0.2997(6) 0.3839(6) 0.0339(14) Uani 1 1 d U
O15 O -0.8059(7) 0.3521(6) 0.2280(6) 0.0399(15) Uani 1 1 d U
O16 O -0.6570(7) 0.3439(7) 0.4419(6) 0.0390(15) Uani 1 1 d U
O17 O -0.6831(7) 0.3439(6) -0.2183(6) 0.0350(14) Uani 1 1 d U
O18 O -0.3664(9) 0.2622(8) -0.0939(8) 0.0572(18) Uani 1 1 d U
O19 O -0.4976(6) 0.2815(6) -0.3202(5) 0.0285(13) Uani 1 1 d U
O20 O -0.2623(7) 0.7113(7) -0.0064(6) 0.0433(16) Uani 1 1 d U
O21 O -0.2152(8) 0.4987(8) 0.0590(7) 0.0490(17) Uani 1 1 d U
O22 O -0.4239(7) 0.4799(6) -0.1372(6) 0.0394(15) Uani 1 1 d U
O23 O -0.5223(6) 0.6400(7) -0.0083(5) 0.0362(15) Uani 1 1 d U
O24 O -0.7067(8) 0.1501(7) 0.2445(7) 0.0467(16) Uani 1 1 d U
O25 O -0.3635(7) 0.1135(7) 0.2538(6) 0.0384(15) Uani 1 1 d U
O26 O -0.6294(8) 0.0016(8) 0.1345(7) 0.0458(17) Uani 1 1 d U
O27 O -0.4183(7) -0.1011(7) 0.1075(6) 0.0404(15) Uani 1 1 d U
O28 O -0.8364(8) -0.1182(8) -0.2584(7) 0.0534(18) Uani 1 1 d U
O29 O -0.6114(6) 0.1296(6) -0.1930(6) 0.0321(14) Uani 1 1 d U
O30 O -0.8329(6) 0.0009(7) -0.0548(6) 0.0352(14) Uani 1 1 d U
O31 O -0.5924(5) -0.0105(6) -0.0593(4) 0.0237(12) Uani 1 1 d U
O32 O -0.2881(6) 0.5008(6) 0.3544(6) 0.0355(14) Uani 1 1 d U
O33 O -0.3209(6) 0.7289(6) 0.3827(5) 0.0313(14) Uani 1 1 d U
O34 O -0.5241(7) 0.5201(6) 0.3599(6) 0.0356(15) Uani 1 1 d U
O35 O -0.5541(7) 0.6533(7) 0.1873(6) 0.0398(16) Uani 1 1 d U
O36 O -0.3118(7) 0.6461(7) 0.1807(6) 0.0386(15) Uani 1 1 d U
O37 O -0.5353(10) 0.4483(10) 0.0848(9) 0.0185(18) Uani 0.50 1 d PU
O38 O -0.6518(9) 0.2466(9) -0.0679(8) 0.0114(17) Uani 0.50 1 d PU
O39 O -0.6357(9) 0.1667(8) 0.0345(7) 0.0061(11) Uani 0.50 1 d PU
O40 O -0.5177(10) 0.3688(10) 0.1881(9) 0.0157(18) Uani 0.50 1 d PU
O41 O -0.4675(8) 0.3559(8) 0.0125(7) 0.0058(15) Uani 0.50 1 d PU
O42 O -0.6794(10) 0.2575(10) 0.1239(9) 0.0167(18) Uani 0.50 1 d PU
O43 O -0.6951(10) 0.3694(10) 0.0033(9) 0.0174(18) Uani 0.50 1 d PU
C1 C 0.0568(10) 0.5808(10) 0.2961(9) 0.0411(19) Uani 1 1 d U
H1A H 0.0722 0.5359 0.2375 0.049 Uiso 1 1 calc R
C2 C 0.0426(8) 0.7035(8) 0.2922(7) 0.0264(16) Uani 1 1 d U
H2A H 0.0408 0.7364 0.2280 0.032 Uiso 1 1 calc R
C3 C 0.0311(8) 0.7783(8) 0.3824(7) 0.0252(16) Uani 1 1 d U
C4 C 0.0232(9) 0.7176(9) 0.4736(8) 0.0311(17) Uani 1 1 d U
H4A H 0.0067 0.7603 0.5326 0.037 Uiso 1 1 calc R
C5 C 0.0398(9) 0.5965(9) 0.4751(9) 0.0348(18) Uani 1 1 d U
H5A H 0.0452 0.5641 0.5401 0.042 Uiso 1 1 calc R
C6 C 0.0823(9) 0.1342(9) 0.4710(8) 0.0330(17) Uani 1 1 d U
H6A H 0.1260 0.1970 0.5390 0.040 Uiso 1 1 calc R
C7 C 0.0851(10) 0.0008(9) 0.4781(8) 0.0356(18) Uani 1 1 d U
H7A H 0.1329 -0.0181 0.5472 0.043 Uiso 1 1 calc R
C8 C 0.0156(8) -0.0942(7) 0.3806(7) 0.0215(15) Uani 1 1 d U
C9 C -0.0541(9) -0.0552(8) 0.2819(8) 0.0286(17) Uani 1 1 d U
H9A H -0.1053 -0.1190 0.2150 0.034 Uiso 1 1 calc R
C10 C -0.0526(8) 0.0639(7) 0.2768(7) 0.0241(16) Uani 1 1 d U
H10A H -0.1004 0.0834 0.2080 0.029 Uiso 1 1 calc R
C11 C 0.7796(10) 1.0405(10) 0.8186(9) 0.0368(18) Uani 1 1 d U
H11A H 0.7627 1.0840 0.8770 0.044 Uiso 1 1 calc R
C12 C 0.7988(11) 0.9206(11) 0.8247(10) 0.044(2) Uani 1 1 d U
H12A H 0.8021 0.8871 0.8888 0.052 Uiso 1 1 calc R
C13 C 0.8132(9) 0.8505(8) 0.7339(8) 0.0281(17) Uani 1 1 d U
C14 C 0.8116(10) 0.9062(9) 0.6457(9) 0.0339(18) Uani 1 1 d U
H14A H 0.8138 0.8601 0.5806 0.041 Uiso 1 1 calc R
C15 C 0.8069(10) 1.0305(9) 0.6519(9) 0.0334(18) Uani 1 1 d U
H15A H 0.8198 1.0727 0.5957 0.040 Uiso 1 1 calc R
C16 C 0.8844(11) 1.5410(11) 0.8274(10) 0.043(2) Uani 1 1 d U
H16A H 0.9387 1.5183 0.8918 0.052 Uiso 1 1 calc R
C17 C 0.8928(11) 1.6818(10) 0.8377(9) 0.0378(19) Uani 1 1 d U
H17A H 0.9442 1.7445 0.9053 0.045 Uiso 1 1 calc R
C18 C 0.8151(10) 1.7088(10) 0.7347(9) 0.0375(19) Uani 1 1 d U
C19 C 0.7391(11) 1.6057(11) 0.6400(10) 0.043(2) Uani 1 1 d U
H19A H 0.6878 1.6240 0.5717 0.051 Uiso 1 1 calc R
C20 C 0.7356(11) 1.4895(10) 0.6409(9) 0.0377(18) Uani 1 1 d U
H20A H 0.6825 1.4237 0.5757 0.045 Uiso 1 1 calc R
C21 C 0.3799(10) 0.7225(10) 0.7677(9) 0.0382(18) Uani 1 1 d U
H21A H 0.3728 0.7521 0.8361 0.046 Uiso 1 1 calc R
C22 C 0.4072(10) 0.8103(9) 0.7053(8) 0.0341(18) Uani 1 1 d U
H22A H 0.4229 0.8981 0.7324 0.041 Uiso 1 1 calc R
C23 C 0.4115(8) 0.7652(8) 0.5978(7) 0.0225(15) Uani 1 1 d U
C24 C 0.3939(9) 0.6346(8) 0.5715(7) 0.0282(17) Uani 1 1 d U
H24A H 0.3957 0.5980 0.5026 0.034 Uiso 1 1 calc R
C25 C 0.3742(11) 0.5586(10) 0.6433(9) 0.0385(19) Uani 1 1 d U
H25A H 0.3680 0.4715 0.6246 0.046 Uiso 1 1 calc R
C26 C 0.4661(9) 1.0670(8) 0.4798(8) 0.0279(17) Uani 1 1 d U
H26A H 0.4862 1.1563 0.5018 0.033 Uiso 1 1 calc R
C27 C 0.4382(11) 0.9817(9) 0.5521(9) 0.0358(18) Uani 1 1 d U
H27A H 0.4282 1.0126 0.6188 0.043 Uiso 1 1 calc R
C28 C 0.4268(7) 0.8536(7) 0.5194(7) 0.0188(15) Uani 1 1 d U
C29 C 0.4364(10) 0.8062(9) 0.4222(8) 0.0291(16) Uani 1 1 d U
H29A H 0.4300 0.7190 0.4039 0.035 Uiso 1 1 calc R
C30 C 0.4558(10) 0.8851(9) 0.3477(8) 0.0319(17) Uani 1 1 d U
H30A H 0.4641 0.8540 0.2802 0.038 Uiso 1 1 calc R
N1 N 0.0484(8) 0.5225(7) 0.3876(7) 0.0341(16) Uani 1 1 d U
N2 N 0.0280(7) 0.1698(6) 0.3841(6) 0.0232(14) Uani 1 1 d U
N3 N 0.8196(9) 1.4607(9) 0.7503(8) 0.0402(18) Uani 1 1 d U
N4 N 0.7840(8) 1.0940(7) 0.7367(7) 0.0290(15) Uani 1 1 d U
N5 N 0.4617(8) 1.0112(8) 0.3804(7) 0.0353(17) Uani 1 1 d U
H5B H 0.4627 1.0589 0.3315 0.042 Uiso 1 1 calc R
N6 N 0.3634(8) 0.6023(7) 0.7378(6) 0.0294(16) Uani 1 1 d U
H6B H 0.3452 0.5504 0.7797 0.035 Uiso 1 1 calc R

loop_
_atom_site_aniso_label
_atom_site_aniso_U_11
_atom_site_aniso_U_22
_atom_site_aniso_U_33
_atom_site_aniso_U_23
_atom_site_aniso_U_13
_atom_site_aniso_U_12
Mo1 0.0175(2) 0.0140(2) 0.0193(3) -0.0002(2) 0.0059(2) 0.0032(2)
Mo2 0.0176(2) 0.0115(2) 0.0181(3) -0.0017(2) 0.0062(2) 0.0024(2)
Mo3 0.0287(3) 0.0143(3) 0.0208(3) 0.0024(2) 0.0122(2) 0.0037(2)
Mo4 0.0302(3) 0.0170(3) 0.0360(3) -0.0043(3) 0.0236(3) -0.0061(3)
Mo5 0.0211(3) 0.0137(3) 0.0210(3) 0.0017(2) 0.0086(2) 0.0018(2)
Mo6 0.0305(3) 0.0337(3) 0.0180(3) 0.0118(2) 0.0162(2) 0.0202(2)
Mo7 0.0250(3) 0.0283(3) 0.0176(3) 0.0091(2) 0.0140(2) 0.0159(2)
Mo8 0.0282(3) 0.0128(3) 0.0246(3) 0.0034(2) 0.0155(2) 0.0053(2)
Mo9 0.0159(3) 0.0446(4) 0.0167(3) 0.0124(3) 0.0020(2) -0.0006(3)
Mo10 0.0174(3) 0.0410(4) 0.0184(3) 0.0128(3) 0.0001(2) 0.0005(3)
Mo11 0.0124(2) 0.0417(4) 0.0227(3) -0.0050(3) 0.0066(2) 0.0098(2)
Cu1 0.0138(4) 0.0470(6) 0.0286(5) -0.0137(5) 0.0097(4) 0.0045(4)
Cu2 0.0431(6) 0.0200(4) 0.0558(7) 0.0091(4) 0.0134(5) 0.0130(4)
Cu3 0.0476(7) 0.0243(5) 0.0872(11) 0.0105(6) 0.0172(7) 0.0107(5)
P1 0.0087(5) 0.0172(6) 0.0109(5) 0.0003(4) 0.0053(4) 0.0045(4)
O1 0.044(2) 0.046(2) 0.037(2) 0.0021(19) 0.0236(18) 0.0009(19)
O2 0.047(2) 0.055(3) 0.048(2) 0.018(2) 0.0220(19) -0.002(2)
O3 0.048(2) 0.040(2) 0.040(2) 0.0029(19) 0.0213(18) 0.0103(19)
O4 0.044(2) 0.037(2) 0.029(2) 0.0008(18) 0.0183(17) 0.0003(19)
O5 0.036(2) 0.035(2) 0.028(2) -0.0064(17) 0.0020(17) 0.0178(17)
O6 0.036(2) 0.039(2) 0.050(2) 0.0024(18) 0.0169(17) 0.0192(18)
O7 0.0086(14) 0.0086(15) 0.0100(15) 0.0015(12) 0.0030(11) 0.0041(12)
O8 0.037(2) 0.038(2) 0.036(2) 0.0153(18) 0.0074(17) 0.0113(18)
O9 0.042(2) 0.030(2) 0.032(2) -0.0010(18) 0.0210(17) -0.0025(18)
O10 0.038(2) 0.038(2) 0.044(2) 0.0146(19) 0.0165(18) 0.0160(18)
O11 0.029(2) 0.030(2) 0.025(2) 0.0090(17) 0.0032(16) 0.0124(17)
O12 0.048(2) 0.040(2) 0.037(2) 0.0031(19) 0.0202(18) 0.0074(19)
O13 0.050(2) 0.043(2) 0.046(2) 0.0137(19) 0.0185(18) 0.0250(19)
O14 0.034(2) 0.031(2) 0.042(2) 0.0149(18) 0.0172(17) 0.0114(17)
O15 0.045(2) 0.032(2) 0.038(2) 0.0000(18) 0.0008(17) 0.0297(17)
O16 0.051(2) 0.038(2) 0.033(2) 0.0123(18) 0.0253(17) 0.0087(19)
O17 0.035(2) 0.031(2) 0.043(2) 0.0176(18) 0.0127(17) 0.0164(17)
O18 0.059(3) 0.051(2) 0.054(3) 0.002(2) 0.007(2) 0.032(2)
O19 0.037(2) 0.027(2) 0.025(2) 0.0047(17) 0.0170(16) 0.0103(17)
O20 0.036(2) 0.047(2) 0.040(2) 0.0188(19) 0.0148(18) -0.0050(18)
O21 0.051(2) 0.047(2) 0.045(2) 0.007(2) 0.0101(19) 0.022(2)
O22 0.040(2) 0.036(2) 0.036(2) -0.0035(18) 0.0029(17) 0.0237(18)
O23 0.032(2) 0.052(2) 0.027(2) 0.0086(18) 0.0121(16) 0.0159(18)
O24 0.048(2) 0.045(2) 0.043(2) -0.0006(19) 0.0063(18) 0.0294(19)
O25 0.045(2) 0.039(2) 0.033(2) 0.0035(18) 0.0254(17) 0.0019(18)
O26 0.042(2) 0.058(3) 0.041(2) 0.014(2) 0.0162(18) 0.019(2)
O27 0.047(2) 0.042(2) 0.043(2) 0.0147(19) 0.0175(18) 0.0288(18)
O28 0.047(2) 0.058(3) 0.052(3) -0.001(2) 0.0216(19) 0.014(2)
O29 0.0277(19) 0.032(2) 0.043(2) 0.0122(17) 0.0166(16) 0.0144(16)
O30 0.0287(19) 0.051(2) 0.034(2) 0.0075(18) 0.0170(16) 0.0193(18)
O31 0.0233(17) 0.039(2) 0.0179(17) 0.0121(16) 0.0139(14) 0.0144(16)
O32 0.034(2) 0.038(2) 0.041(2) 0.0209(18) 0.0144(17) 0.0157(17)
O33 0.0282(19) 0.033(2) 0.030(2) -0.0121(17) 0.0137(16) 0.0102(17)
O34 0.034(2) 0.036(2) 0.040(2) 0.0170(18) 0.0150(17) 0.0106(18)
O35 0.037(2) 0.051(2) 0.035(2) 0.0128(19) 0.0143(17) 0.0174(19)
O36 0.039(2) 0.048(2) 0.027(2) 0.0143(18) 0.0074(17) 0.0171(19)
O37 0.021(3) 0.017(3) 0.019(3) 0.003(2) 0.0090(19) 0.007(2)
O38 0.012(2) 0.011(2) 0.011(2) 0.003(2) 0.0017(18) 0.0040(19)
O39 0.0076(14) 0.0052(15) 0.0057(15) 0.0012(12) 0.0023(11) 0.0026(11)
O40 0.017(2) 0.016(3) 0.014(3) 0.001(2) 0.0081(19) 0.004(2)
O41 0.006(2) 0.007(2) 0.006(2) 0.0007(19) 0.0033(18) 0.0023(18)
O42 0.017(2) 0.017(3) 0.017(3) 0.003(2) 0.0074(19) 0.004(2)
O43 0.013(2) 0.018(3) 0.020(3) 0.001(2) 0.0062(19) 0.006(2)
C1 0.042(3) 0.041(3) 0.041(3) 0.009(2) 0.017(2) 0.011(2)
C2 0.028(2) 0.025(2) 0.026(2) 0.0032(19) 0.0129(18) 0.0045(19)
C3 0.026(2) 0.022(2) 0.027(2) 0.0052(19) 0.0082(18) 0.0092(19)
C4 0.034(2) 0.031(2) 0.030(2) 0.008(2) 0.0139(19) 0.008(2)
C5 0.033(2) 0.034(2) 0.037(3) 0.010(2) 0.0103(19) 0.013(2)
C6 0.037(2) 0.031(2) 0.031(2) 0.004(2) 0.0126(19) 0.013(2)
C7 0.041(3) 0.034(3) 0.030(2) 0.007(2) 0.0114(19) 0.011(2)
C8 0.022(2) 0.017(2) 0.024(2) 0.0069(18) 0.0067(17) 0.0052(18)
C9 0.031(2) 0.025(2) 0.030(2) 0.003(2) 0.0123(19) 0.0100(19)
C10 0.025(2) 0.020(2) 0.026(2) 0.0065(19) 0.0081(18) 0.0061(19)
C11 0.039(3) 0.033(3) 0.038(3) 0.004(2) 0.016(2) 0.012(2)
C12 0.046(3) 0.042(3) 0.044(3) 0.007(2) 0.016(2) 0.016(2)
C13 0.030(2) 0.023(2) 0.031(2) 0.008(2) 0.0106(19) 0.0090(19)
C14 0.036(2) 0.032(2) 0.033(3) 0.005(2) 0.0116(19) 0.013(2)
C15 0.033(2) 0.030(2) 0.036(3) 0.007(2) 0.0138(19) 0.008(2)
C16 0.040(3) 0.043(3) 0.045(3) 0.011(2) 0.014(2) 0.014(2)
C17 0.039(3) 0.037(3) 0.038(3) 0.009(2) 0.015(2) 0.011(2)
C18 0.037(3) 0.037(3) 0.038(3) 0.007(2) 0.015(2) 0.012(2)
C19 0.046(3) 0.041(3) 0.041(3) 0.009(2) 0.016(2) 0.013(2)
C20 0.041(3) 0.035(3) 0.036(3) 0.003(2) 0.016(2) 0.011(2)
C21 0.044(3) 0.039(3) 0.035(3) 0.008(2) 0.017(2) 0.018(2)
C22 0.041(2) 0.031(2) 0.035(3) 0.007(2) 0.0187(19) 0.013(2)
C23 0.023(2) 0.023(2) 0.023(2) 0.0078(19) 0.0094(17) 0.0077(18)
C24 0.037(2) 0.023(2) 0.025(2) 0.0066(19) 0.0146(18) 0.0065(19)
C25 0.045(3) 0.033(3) 0.038(3) 0.008(2) 0.017(2) 0.012(2)
C26 0.038(2) 0.022(2) 0.026(2) 0.0062(19) 0.0125(19) 0.0117(19)
C27 0.045(3) 0.034(3) 0.030(2) 0.008(2) 0.0174(19) 0.011(2)
C28 0.018(2) 0.020(2) 0.019(2) 0.0063(18) 0.0093(17) 0.0030(18)
C29 0.035(2) 0.027(2) 0.030(2) 0.010(2) 0.0152(18) 0.0113(19)
C30 0.041(3) 0.028(2) 0.033(2) 0.013(2) 0.0181(19) 0.013(2)
N1 0.033(2) 0.029(2) 0.037(2) 0.0087(19) 0.0101(18) 0.0098(19)
N2 0.025(2) 0.020(2) 0.025(2) 0.0045(17) 0.0101(17) 0.0060(17)
N3 0.040(2) 0.037(2) 0.044(3) 0.006(2) 0.0189(19) 0.010(2)
N4 0.030(2) 0.020(2) 0.035(2) 0.0029(18) 0.0079(18) 0.0129(18)
N5 0.041(2) 0.032(2) 0.032(2) 0.0106(19) 0.0112(18) 0.0136(19)
N6 0.037(2) 0.026(2) 0.027(2) 0.0151(18) 0.0129(18) 0.0083(19)

loop_
_atom_type_symbol
_atom_type_description
_atom_type_scat_dispersion_real
_atom_type_scat_dispersion_imag
_atom_type_scat_source
C C 0.0033 0.0016 'International Tables Vol C Tables 4.2.6.8 and 6.1.1.4'
H H 0.0000 0.0000 'International Tables Vol C Tables 4.2.6.8 and 6.1.1.4'
N N 0.0061 0.0033 'International Tables Vol C Tables 4.2.6.8 and 6.1.1.4'
O O 0.0106 0.0060 'International Tables Vol C Tables 4.2.6.8 and 6.1.1.4'
P P 0.1023 0.0942 'International Tables Vol C Tables 4.2.6.8 and 6.1.1.4'
Cu Cu 0.3201 1.2651 'International Tables Vol C Tables 4.2.6.8 and 6.1.1.4'
Mo Mo -1.6832 0.6857 'International Tables Vol C Tables 4.2.6.8 and 6.1.1.4'

loop_
_geom_angle_atom_site_label_1
_geom_angle_atom_site_label_2
_geom_angle_atom_site_label_3
_geom_angle
_geom_angle_site_symmetry_1
_geom_angle_site_symmetry_3
O33 Mo1 O36 99.0(3) . .
O33 Mo1 O32 93.2(3) . .
O36 Mo1 O32 99.5(3) . .
O33 Mo1 O35 97.7(3) . .
O36 Mo1 O35 89.5(3) . .
O32 Mo1 O35 164.7(3) . .
O33 Mo1 O34 90.0(3) . .
O36 Mo1 O34 170.6(2) . .
O32 Mo1 O34 82.7(3) . .
O35 Mo1 O34 86.5(3) . .
O33 Mo1 O40 156.4(4) . .
O36 Mo1 O40 101.5(4) . .
O32 Mo1 O40 72.0(3) . .
O35 Mo1 O40 94.2(3) . .
O34 Mo1 O40 70.5(3) . .
O33 Mo1 O37 163.4(4) . .
O36 Mo1 O37 72.3(3) . .
O32 Mo1 O37 102.1(3) . .
O35 Mo1 O37 68.7(3) . .
O34 Mo1 O37 98.4(3) . .
O40 Mo1 O37 39.1(4) . .
O28 Mo2 O30 106.6(4) . .
O28 Mo2 O10 113.2(4) . .
O30 Mo2 O10 86.0(4) . .
O28 Mo2 O31 102.1(3) . .
O30 Mo2 O31 92.0(3) . .
O10 Mo2 O31 143.7(2) . .
O28 Mo2 O29 107.2(4) . .
O30 Mo2 O29 145.8(3) . .
O10 Mo2 O29 85.6(3) . .
O31 Mo2 O29 75.9(3) . .
O28 Mo2 O38 159.8(4) . .
O30 Mo2 O38 90.4(3) . .
O10 Mo2 O38 56.1(3) . .
O31 Mo2 O38 87.8(3) . .
O29 Mo2 O38 57.8(3) . .
O28 Mo2 O39 160.2(4) . .
O30 Mo2 O39 62.1(3) . .
O10 Mo2 O39 83.4(3) . .
O31 Mo2 O39 64.1(3) . .
O29 Mo2 O39 83.9(3) . .
O38 Mo2 O39 39.4(3) . .
O27 Mo3 O4 110.4(4) . .
O27 Mo3 O31 105.7(3) . .
O4 Mo3 O31 89.0(3) . .
O27 Mo3 O25 91.1(3) . .
O4 Mo3 O25 92.7(3) . .
O31 Mo3 O25 161.4(3) . .
O27 Mo3 O26 102.5(4) . .
O4 Mo3 O26 146.7(4) . .
O31 Mo3 O26 86.7(3) . .
O25 Mo3 O26 81.7(3) . .
O27 Mo3 O7 158.7(3) . .
O4 Mo3 O7 59.4(4) . .
O31 Mo3 O7 93.2(3) . .
O25 Mo3 O7 71.9(3) . .
O26 Mo3 O7 87.9(3) . .
O2 Mo4 O24 108.9(4) . .
O2 Mo4 O26 99.7(4) . .
O24 Mo4 O26 85.5(4) . .
O2 Mo4 O5 107.2(4) . .
O24 Mo4 O5 94.0(3) . .
O26 Mo4 O5 151.6(4) . .
O2 Mo4 O30 101.8(3) . .
O24 Mo4 O30 149.1(4) . .
O26 Mo4 O30 85.8(3) . .
O5 Mo4 O30 80.2(3) . .
O2 Mo4 O42 165.8(4) . .
O24 Mo4 O42 59.8(4) . .
O26 Mo4 O42 88.4(4) . .
O5 Mo4 O42 67.3(3) . .
O30 Mo4 O42 90.4(3) . .
O2 Mo4 O39 153.3(4) . .
O24 Mo4 O39 90.3(3) . .
O26 Mo4 O39 62.5(3) . .
O5 Mo4 O39 89.1(3) . .
O30 Mo4 O39 59.5(3) . .
O42 Mo4 O39 40.7(4) . .
O20 Mo5 O23 102.3(4) . .
O20 Mo5 O22 97.9(4) . .
O23 Mo5 O22 100.9(3) . .
O20 Mo5 O21 91.8(4) . .
O23 Mo5 O21 163.4(4) . .
O22 Mo5 O21 85.7(3) . .
O20 Mo5 O36 96.8(3) . .
O23 Mo5 O36 86.1(3) . .
O22 Mo5 O36 162.0(3) . .
O21 Mo5 O36 83.5(3) . .
O20 Mo5 O41 158.2(4) . .
O23 Mo5 O41 98.1(3) . .
O22 Mo5 O41 70.6(3) . .
O21 Mo5 O41 69.5(3) . .
O36 Mo5 O41 92.1(3) . .
O19 Mo6 O29 111.0(3) . .
O19 Mo6 O17 108.1(3) . .
O29 Mo6 O17 94.5(3) . .
O19 Mo6 O18 102.8(4) . .
O29 Mo6 O18 86.3(3) . .
O17 Mo6 O18 146.5(4) . .
O19 Mo6 O22 92.1(3) . .
O29 Mo6 O22 156.5(3) . .
O17 Mo6 O22 81.8(3) . .
O18 Mo6 O22 84.3(3) . .
O19 Mo6 O38 161.2(3) . .
O29 Mo6 O38 58.3(3) . .
O17 Mo6 O38 60.8(3) . .
O18 Mo6 O38 92.3(4) . .
O22 Mo6 O38 100.6(3) . .
O19 Mo6 O41 154.1(3) . .
O29 Mo6 O41 89.1(3) . .
O17 Mo6 O41 85.4(3) . .
O18 Mo6 O41 61.1(4) . .
O22 Mo6 O41 67.5(3) . .
O38 Mo6 O41 44.5(3) . .
O16 Mo7 O15 101.5(4) . .
O16 Mo7 O34 93.8(3) . .
O15 Mo7 O34 100.9(3) . .
O16 Mo7 O24 104.7(4) . .
O15 Mo7 O24 89.3(3) . .
O34 Mo7 O24 156.7(4) . .
O16 Mo7 O14 90.9(3) . .
O15 Mo7 O14 166.3(3) . .
O34 Mo7 O14 83.8(3) . .
O24 Mo7 O14 81.9(3) . .
O16 Mo7 O42 159.6(3) . .
O15 Mo7 O42 72.3(4) . .
O34 Mo7 O42 106.4(3) . .
O24 Mo7 O42 56.7(4) . .
O14 Mo7 O42 94.1(3) . .
O16 Mo7 O40 156.0(3) . .
O15 Mo7 O40 99.6(4) . .
O34 Mo7 O40 71.1(3) . .
O24 Mo7 O40 86.7(4) . .
O14 Mo7 O40 69.6(3) . .
O42 Mo7 O40 41.4(3) . .
O13 Mo8 O1 95.8(4) . .
O13 Mo8 O12 107.6(4) . .
O1 Mo8 O12 94.1(3) . .
O13 Mo8 O35 101.0(3) . .
O1 Mo8 O35 102.0(3) . .
O12 Mo8 O35 145.4(3) . .
O13 Mo8 O23 94.8(4) . .
O1 Mo8 O23 168.1(3) . .
O12 Mo8 O23 77.4(3) . .
O35 Mo8 O23 81.3(3) . .
O13 Mo8 O43 159.7(3) . .
O1 Mo8 O43 78.8(4) . .
O12 Mo8 O43 53.9(4) . .
O35 Mo8 O43 99.3(3) . .
O23 Mo8 O43 89.4(3) . .
O11 Mo9 O9 111.2(3) . .
O11 Mo9 O12 109.9(3) . .
O9 Mo9 O12 96.6(3) . .
O11 Mo9 O10 109.8(3) . .
O9 Mo9 O10 78.2(4) . .
O12 Mo9 O10 139.0(3) . .
O11 Mo9 O17 102.3(3) . .
O9 Mo9 O17 146.2(3) . .
O12 Mo9 O17 74.9(3) . .
O10 Mo9 O17 87.1(3) . .
O11 Mo9 O43 163.0(4) . .
O9 Mo9 O43 66.7(3) . .
O12 Mo9 O43 55.1(4) . .
O10 Mo9 O43 86.7(3) . .
O17 Mo9 O43 82.4(3) . .
O11 Mo9 O38 153.1(3) . .
O9 Mo9 O38 87.7(3) . .
O12 Mo9 O38 85.6(3) . .
O10 Mo9 O38 53.9(3) . .
O17 Mo9 O38 59.4(3) . .
O43 Mo9 O38 42.3(4) . .
O8 Mo10 O14 96.8(4) . .
O8 Mo10 O25 94.1(3) . .
O14 Mo10 O25 99.3(3) . .
O8 Mo10 O32 95.1(3) . .
O14 Mo10 O32 83.4(3) . .
O25 Mo10 O32 170.1(3) . .
O8 Mo10 O3 91.2(4) . .
O14 Mo10 O3 171.7(3) . .
O25 Mo10 O3 82.1(3) . .
O32 Mo10 O3 93.9(3) . .
O8 Mo10 O7 154.4(4) . .
O14 Mo10 O7 104.4(3) . .
O25 Mo10 O7 68.7(3) . .
O32 Mo10 O7 101.3(3) . .
O3 Mo10 O7 68.4(3) . .
O6 Mo11 O18 104.3(4) 1_655 .
O6 Mo11 O4 105.5(4) 1_655 .
O18 Mo11 O4 76.4(3) . .
O6 Mo11 O21 93.9(4) 1_655 .
O18 Mo11 O21 93.2(4) . .
O4 Mo11 O21 159.7(3) . .
O6 Mo11 O3 91.0(4) 1_655 .
O18 Mo11 O3 156.9(4) . .
O4 Mo11 O3 83.0(3) . .
O21 Mo11 O3 103.0(3) . .
O6 Mo11 O41 161.9(4) 1_655 .
O18 Mo11 O41 64.2(4) . .
O4 Mo11 O41 85.9(3) . .
O21 Mo11 O41 73.8(3) . .
O3 Mo11 O41 104.5(3) . .
O6 Mo11 O7 154.0(4) 1_655 .
O18 Mo11 O7 89.1(4) . .
O4 Mo11 O7 55.5(3) . .
O21 Mo11 O7 107.8(4) . .
O3 Mo11 O7 70.5(3) . .
O41 Mo11 O7 43.9(3) . .
O5 Cu1 O9 85.9(3) . .
O5 Cu1 O15 90.6(3) . .
O9 Cu1 O15 163.5(3) . .
O5 Cu1 O1 172.2(4) . .
O9 Cu1 O1 89.1(3) . .
O15 Cu1 O1 92.5(3) . .
O5 Cu1 O6 95.9(3) . .
O9 Cu1 O6 104.5(3) . .
O15 Cu1 O6 91.9(3) . .
O1 Cu1 O6 91.2(3) . .
O5 Cu1 O42 66.3(3) . .
O9 Cu1 O42 95.2(3) . .
O15 Cu1 O42 68.7(3) . .
O1 Cu1 O42 108.3(3) . .
O6 Cu1 O42 152.5(4) . .
N1 Cu2 N2 171.4(4) . .
N1 Cu2 O3 81.8(3) . .
N2 Cu2 O3 102.4(3) . .
N4 Cu3 N3 177.7(4) . .
O37 P1 O39 175.4(7) . .
O37 P1 O38 114.8(6) . .
O39 P1 O38 65.9(5) . .
O37 P1 O40 67.6(6) . .
O39 P1 O40 111.3(6) . .
O38 P1 O40 175.3(6) . .
O37 P1 O41 71.6(6) . .
O39 P1 O41 112.8(5) . .
O38 P1 O41 76.5(5) . .
O40 P1 O41 108.1(5) . .
O37 P1 O43 66.4(5) . .
O39 P1 O43 110.3(5) . .
O38 P1 O43 70.7(6) . .
O40 P1 O43 107.6(6) . .
O41 P1 O43 106.5(6) . .
O37 P1 O42 110.4(7) . .
O39 P1 O42 65.5(6) . .
O38 P1 O42 109.3(5) . .
O40 P1 O42 66.0(5) . .
O41 P1 O42 171.3(5) . .
O43 P1 O42 81.8(6) . .
O37 P1 O7 112.8(5) . .
O39 P1 O7 70.8(4) . .
O38 P1 O7 106.4(5) . .
O40 P1 O7 75.5(5) . .
O41 P1 O7 69.4(5) . .
O43 P1 O7 175.7(7) . .
O42 P1 O7 102.3(5) . .
Mo8 O1 Cu1 120.8(4) . .
Mo11 O3 Mo10 124.7(4) . .
Mo11 O3 Cu2 132.8(4) . .
Mo10 O3 Cu2 102.5(3) . .
Mo3 O4 Mo11 146.9(5) . .
Cu1 O5 Mo4 133.6(3) . .
Mo11 O6 Cu1 177.2(6) 1_455 .
P1 O7 O41 52.6(4) . .
P1 O7 O39 50.8(4) . .
O41 O7 O39 88.1(5) . .
P1 O7 Mo3 126.6(4) . .
O41 O7 Mo3 132.1(5) . .
O39 O7 Mo3 76.0(4) . .
P1 O7 Mo10 118.7(5) . .
O41 O7 Mo10 128.0(4) . .
O39 O7 Mo10 128.2(6) . .
Mo3 O7 Mo10 95.8(3) . .
P1 O7 Mo11 118.2(5) . .
O41 O7 Mo11 65.7(4) . .
O39 O7 Mo11 136.7(6) . .
Mo3 O7 Mo11 96.1(4) . .
Mo10 O7 Mo11 94.6(3) . .
Mo9 O9 Cu1 140.4(3) . .
Mo9 O10 Mo2 154.8(4) . .
Mo9 O12 Mo8 142.3(5) . .
Mo10 O14 Mo7 128.1(4) . .
Mo7 O15 Cu1 129.1(5) . .
Mo6 O17 Mo9 142.3(4) . .
Mo6 O18 Mo11 140.4(6) . .
Mo11 O21 Mo5 124.2(4) . .
Mo5 O22 Mo6 130.1(4) . .
Mo5 O23 Mo8 137.2(4) . .
Mo4 O24 Mo7 141.0(5) . .
Mo3 O25 Mo10 123.6(4) . .
Mo4 O26 Mo3 142.9(5) . .
Mo6 O29 Mo2 146.5(4) . .
Mo2 O30 Mo4 145.0(3) . .
Mo3 O31 Mo2 142.6(4) . .
Mo1 O32 Mo10 128.7(3) . .
Mo7 O34 Mo1 124.4(4) . .
Mo1 O35 Mo8 133.5(4) . .
Mo1 O36 Mo5 131.6(3) . .
P1 O37 O43 60.1(5) . .
P1 O37 O40 59.3(5) . .
O43 O37 O40 98.3(8) . .
P1 O37 O41 57.2(5) . .
O43 O37 O41 94.2(7) . .
O40 O37 O41 94.5(8) . .
P1 O37 Mo1 127.4(6) . .
O43 O37 Mo1 139.0(8) . .
O40 O37 Mo1 68.6(5) . .
O41 O37 Mo1 124.6(6) . .
P1 O38 O39 56.0(4) . .
P1 O38 O43 54.9(5) . .
O39 O38 O43 93.2(7) . .
P1 O38 Mo2 128.2(6) . .
O39 O38 Mo2 72.2(4) . .
O43 O38 Mo2 135.8(6) . .
P1 O38 Mo6 120.7(5) . .
O39 O38 Mo6 133.2(7) . .
O43 O38 Mo6 123.9(6) . .
Mo2 O38 Mo6 93.5(4) . .
P1 O38 Mo9 119.3(6) . .
O39 O38 Mo9 131.3(6) . .
O43 O38 Mo9 64.5(4) . .
Mo2 O38 Mo9 93.8(3) . .
Mo6 O38 Mo9 92.9(3) . .
P1 O39 O38 58.1(4) . .
P1 O39 O42 61.0(5) . .
O38 O39 O42 101.0(7) . .
P1 O39 O7 58.5(4) . .
O38 O39 O7 94.2(6) . .
O42 O39 O7 92.9(6) . .
P1 O39 Mo2 126.5(5) . .
O38 O39 Mo2 68.4(4) . .
O42 O39 Mo2 135.5(5) . .
O7 O39 Mo2 129.8(6) . .
P1 O39 Mo4 125.9(6) . .
O38 O39 Mo4 134.9(6) . .
O42 O39 Mo4 65.0(5) . .
O7 O39 Mo4 127.5(5) . .
Mo2 O39 Mo4 91.6(3) . .
P1 O40 O37 53.0(5) . .
P1 O40 O42 59.4(5) . .
O37 O40 O42 95.9(7) . .
P1 O40 Mo1 124.9(6) . .
O37 O40 Mo1 72.3(5) . .
O42 O40 Mo1 142.3(7) . .
P1 O40 Mo7 125.5(5) . .
O37 O40 Mo7 131.4(7) . .
O42 O40 Mo7 66.6(5) . .
Mo1 O40 Mo7 94.1(4) . .
P1 O41 O37 51.2(5) . .
P1 O41 O7 58.0(5) . .
O37 O41 O7 92.3(7) . .
P1 O41 Mo11 128.3(5) . .
O37 O41 Mo11 133.3(5) . .
O7 O41 Mo11 70.4(4) . .
P1 O41 Mo5 124.3(5) . .
O37 O41 Mo5 73.4(5) . .
O7 O41 Mo5 139.9(4) . .
Mo11 O41 Mo5 92.2(3) . .
P1 O41 Mo6 118.3(4) . .
O37 O41 Mo6 130.7(5) . .
O7 O41 Mo6 124.2(5) . .
Mo11 O41 Mo6 92.8(3) . .
Mo5 O41 Mo6 91.4(3) . .
P1 O42 O39 53.6(5) . .
P1 O42 O40 54.6(5) . .
O39 O42 O40 94.4(7) . .
P1 O42 Mo4 127.9(6) . .
O39 O42 Mo4 74.3(5) . .
O40 O42 Mo4 141.7(7) . .
P1 O42 Mo7 126.2(5) . .
O39 O42 Mo7 146.4(7) . .
O40 O42 Mo7 72.0(5) . .
Mo4 O42 Mo7 97.2(4) . .
P1 O42 Cu1 113.2(6) . .
O39 O42 Cu1 122.5(5) . .
O40 O42 Cu1 123.8(7) . .
Mo4 O42 Cu1 91.8(3) . .
Mo7 O42 Cu1 89.7(4) . .
P1 O43 O37 53.5(5) . .
P1 O43 O38 54.4(5) . .
O37 O43 O38 94.1(7) . .
P1 O43 Mo9 127.6(6) . .
O37 O43 Mo9 141.7(8) . .
O38 O43 Mo9 73.2(4) . .
P1 O43 Mo8 129.7(5) . .
O37 O43 Mo8 76.7(6) . .
O38 O43 Mo8 147.5(7) . .
Mo9 O43 Mo8 94.8(4) . .
C2 C1 N1 121.3(10) . .
C1 C2 C3 121.2(9) . .
C2 C3 C4 116.2(8) . .
C2 C3 C8 122.5(9) . 1_565
C4 C3 C8 121.1(9) . 1_565
C5 C4 C3 120.6(10) . .
N1 C5 C4 123.3(10) . .
N2 C6 C7 126.0(8) . .
C8 C7 C6 118.1(8) . .
C7 C8 C9 116.2(8) . .
C7 C8 C3 118.9(8) . 1_545
C9 C8 C3 124.5(7) . 1_545
C10 C9 C8 124.8(7) . .
C9 C10 N2 119.0(7) . .
N4 C11 C12 122.7(11) . .
C11 C12 C13 119.2(11) . .
C14 C13 C12 117.3(10) . .
C14 C13 C18 124.0(9) . 1_545
C12 C13 C18 118.5(10) . 1_545
C13 C14 C15 119.8(10) . .
N4 C15 C14 121.9(11) . .
N3 C16 C17 126.7(11) . .
C18 C17 C16 112.9(9) . .
C19 C18 C17 118.1(10) . .
C19 C18 C13 123.6(9) . 1_565
C17 C18 C13 118.2(8) . 1_565
C20 C19 C18 124.2(11) . .
C19 C20 N3 117.8(9) . .
N6 C21 C22 123.7(11) . .
C21 C22 C23 118.7(9) . .
C24 C23 C22 114.3(8) . .
C24 C23 C28 123.9(8) . .
C22 C23 C28 121.7(7) . .
C25 C24 C23 121.3(9) . .
N6 C25 C24 122.4(10) . .
N5 C26 C27 116.3(8) . .
C28 C27 C26 117.9(10) . .
C29 C28 C27 122.1(9) . .
C29 C28 C23 118.5(7) . .
C27 C28 C23 119.2(8) . .
C28 C29 C30 121.1(9) . .
N5 C30 C29 115.5(10) . .
C5 N1 C1 116.7(9) . .
C5 N1 Cu2 124.4(8) . .
C1 N1 Cu2 118.6(7) . .
C6 N2 C10 115.8(7) . .
C6 N2 Cu2 125.5(6) . .
C10 N2 Cu2 118.7(5) . .
C16 N3 C20 120.2(11) . .
C16 N3 Cu3 125.2(9) . .
C20 N3 Cu3 114.5(6) . .
C11 N4 C15 118.6(9) . .
C11 N4 Cu3 122.2(7) . .
C15 N4 Cu3 117.9(7) . .
C26 N5 C30 126.3(9) . .
C21 N6 C25 119.4(10) . .

loop_
_geom_bond_atom_site_label_1
_geom_bond_atom_site_label_2
_geom_bond_distance
_geom_bond_site_symmetry_2
Mo1 O33 1.667(6) .
Mo1 O36 1.845(8) .
Mo1 O32 1.893(7) .
Mo1 O35 1.936(7) .
Mo1 O34 2.076(8) .
Mo1 O40 2.428(10) .
Mo1 O37 2.485(9) .
Mo2 O28 1.686(8) .
Mo2 O30 1.740(8) .
Mo2 O10 1.863(7) .
Mo2 O31 1.931(6) .
Mo2 O29 1.993(7) .
Mo2 O38 2.401(8) .
Mo2 O39 2.460(8) .
Mo3 O27 1.647(8) .
Mo3 O4 1.786(8) .
Mo3 O31 1.820(5) .
Mo3 O25 1.996(6) .
Mo3 O26 2.013(9) .
Mo3 O7 2.332(9) .
Mo4 O2 1.681(8) .
Mo4 O24 1.762(7) .
Mo4 O26 1.903(9) .
Mo4 O5 1.910(7) .
Mo4 O30 1.973(7) .
Mo4 O42 2.334(10) .
Mo4 O39 2.480(10) .
Mo5 O20 1.633(8) .
Mo5 O23 1.849(7) .
Mo5 O22 1.882(7) .
Mo5 O21 2.042(9) .
Mo5 O36 2.042(7) .
Mo5 O41 2.495(8) .
Mo6 O19 1.699(7) .
Mo6 O29 1.722(6) .
Mo6 O17 1.879(7) .
Mo6 O18 1.883(8) .
Mo6 O22 2.075(6) .
Mo6 O38 2.482(11) .
Mo6 O41 2.519(9) .
Mo7 O16 1.651(8) .
Mo7 O15 1.797(7) .
Mo7 O34 1.975(6) .
Mo7 O24 1.988(7) .
Mo7 O14 2.066(7) .
Mo7 O42 2.381(11) .
Mo7 O40 2.468(12) .
Mo8 O13 1.652(8) .
Mo8 O1 1.793(8) .
Mo8 O12 1.922(7) .
Mo8 O35 1.952(6) .
Mo8 O23 2.084(8) .
Mo8 O43 2.371(11) .
Mo9 O11 1.651(6) .
Mo9 O9 1.670(6) .
Mo9 O12 1.767(7) .
Mo9 O10 1.817(7) .
Mo9 O17 1.949(8) .
Mo9 O43 2.373(10) .
Mo9 O38 2.517(9) .
Mo10 O8 1.667(7) .
Mo10 O14 1.925(8) .
Mo10 O25 2.032(7) .
Mo10 O32 2.036(7) .
Mo10 O3 2.110(9) .
Mo10 O7 2.452(8) .
Mo11 O6 1.661(8) 1_655
Mo11 O18 1.884(8) .
Mo11 O4 1.929(7) .
Mo11 O21 1.931(8) .
Mo11 O3 1.961(7) .
Mo11 O41 2.377(9) .
Mo11 O7 2.457(10) .
Cu1 O5 1.814(7) .
Cu1 O9 1.926(5) .
Cu1 O15 1.959(7) .
Cu1 O1 2.069(8) .
Cu1 O6 2.177(8) .
Cu1 O42 2.431(11) .
Cu2 N1 1.897(8) .
Cu2 N2 1.900(7) .
Cu2 O3 2.426(7) .
Cu3 N4 1.942(8) .
Cu3 N3 1.953(9) .
P1 O37 1.422(10) .
P1 O39 1.488(9) .
P1 O38 1.524(9) .
P1 O40 1.531(10) .
P1 O41 1.532(10) .
P1 O43 1.533(11) .
P1 O42 1.616(12) .
P1 O7 1.637(10) .
O6 Mo11 1.661(8) 1_455
O7 O41 1.806(13) .
O7 O39 1.813(11) .
O37 O43 1.621(12) .
O37 O40 1.646(16) .
O37 O41 1.730(15) .
O38 O39 1.639(14) .
O38 O43 1.770(16) .
O39 O42 1.681(15) .
O40 O42 1.716(13) .
C1 C2 1.384(15) .
C1 N1 1.416(15) .
C2 C3 1.389(13) .
C3 C4 1.425(14) .
C3 C8 1.439(12) 1_565
C4 C5 1.373(14) .
C5 N1 1.341(14) .
C6 N2 1.220(12) .
C6 C7 1.472(14) .
C7 C8 1.363(11) .
C8 C9 1.399(12) .
C8 C3 1.439(12) 1_545
C9 C10 1.303(12) .
C10 N2 1.510(9) .
C11 N4 1.267(15) .
C11 C12 1.376(16) .
C12 C13 1.386(16) .
C13 C14 1.340(15) .
C13 C18 1.548(14) 1_545
C14 C15 1.360(14) .
C15 N4 1.342(14) .
C16 N3 1.118(13) .
C16 C17 1.500(16) .
C17 C18 1.402(15) .
C18 C19 1.395(14) .
C18 C13 1.548(14) 1_565
C19 C20 1.259(16) .
C20 N3 1.494(14) .
C21 N6 1.269(13) .
C21 C22 1.360(15) .
C22 C23 1.423(14) .
C23 C24 1.372(12) .
C23 C28 1.492(10) .
C24 C25 1.344(15) .
C25 N6 1.298(15) .
C26 N5 1.320(13) .
C26 C27 1.440(15) .
C27 C28 1.370(13) .
C28 C29 1.334(14) .
C29 C30 1.392(14) .
C30 N5 1.365(12) .
